data_7205543
loop_
_publ_author_name
'Mishra, Sarada P.'
'Javier, Anna E.'
'Zhang, Rui'
'Liu, Junying'
'Belot, John A.'
'Osaka, Itaru'
'McCullough, Richard D.'

_publ_section_title
;
 Mixed selenium-sulfur fused ring systems as building blocks for novel
 polymers used in field effect transistors
;
_journal_issue 5
_journal_name_full 'Journal of Materials Chemistry'
_journal_page_first 1551
_journal_paper_doi 10.1039/c0jm00602e
_journal_volume 21
_journal_year 2011
_chemical_formula_sum 'C6 H4 S Se'
_chemical_formula_weight 187.11
_chemical_melting_point 359
_chemical_name_common selenolo(3,2-b)thiophene
_chemical_name_systematic
;
selenolo[3,2-b]thiophene
;
_space_group_IT_number 61
_symmetry_cell_setting orthorhombic
_symmetry_space_group_name_Hall '-P 2ac 2ab'
_symmetry_space_group_name_H-M 'P b c a'
_atom_sites_solution_hydrogens geom
_atom_sites_solution_primary direct
_atom_sites_solution_secondary difmap
_audit_creation_method SHELXL-97
_cell_angle_alpha 90.00
_cell_angle_beta 90.00
_cell_angle_gamma 90.00
_cell_formula_units_Z 4
_cell_length_a 9.9543(7)
_cell_length_b 5.9678(4)
_cell_length_c 10.1404(7)
_cell_measurement_reflns_used 3921
_cell_measurement_temperature 100(2)
_cell_measurement_theta_max 30.49
_cell_measurement_theta_min 3.41
_cell_volume 602.39(7)
_computing_cell_refinement 'Bruker SAINT'
_computing_data_collection 'Bruker SMART'
_computing_data_reduction 'Bruker SAINT'
_computing_molecular_graphics 'Bruker SHELXTL'
_computing_publication_material 'Bruker SHELXTL'
_computing_structure_refinement 'Bruker SHELXTL'
_computing_structure_solution 'Bruker SHELXTL'
_diffrn_ambient_temperature 100(2)
_diffrn_measured_fraction_theta_full 0.992
_diffrn_measured_fraction_theta_max 0.992
_diffrn_measurement_device_type 'Bruker SMART APEX CCD area detector'
_diffrn_measurement_method 'phi and omega scans'
_diffrn_radiation_monochromator graphite
_diffrn_radiation_source 'fine-focus sealed tube'
_diffrn_radiation_type MoK\a
_diffrn_radiation_wavelength 0.71073
_diffrn_reflns_av_R_equivalents 0.0504
_diffrn_reflns_av_sigmaI/netI 0.0238
_diffrn_reflns_limit_h_max 14
_diffrn_reflns_limit_h_min -13
_diffrn_reflns_limit_k_max 8
_diffrn_reflns_limit_k_min -8
_diffrn_reflns_limit_l_max 14
_diffrn_reflns_limit_l_min -14
_diffrn_reflns_number 6449
_diffrn_reflns_theta_full 30.52
_diffrn_reflns_theta_max 30.52
_diffrn_reflns_theta_min 4.02
_diffrn_standards_decay_% 0.00
_exptl_absorpt_coefficient_mu 6.450
_exptl_absorpt_correction_T_max 1.000
_exptl_absorpt_correction_T_min 0.665
_exptl_absorpt_correction_type multi-scan
_exptl_crystal_colour Pale
_exptl_crystal_density_diffrn 2.063
_exptl_crystal_density_method 'not measured'
_exptl_crystal_description 'Nearly equidimensional'
_exptl_crystal_F_000 360
_exptl_crystal_size_max 0.44
_exptl_crystal_size_mid 0.40
_exptl_crystal_size_min 0.38
_refine_diff_density_max 0.405
_refine_diff_density_min -0.414
_refine_diff_density_rms 0.084
_refine_ls_extinction_coef 0.0183(16)
_refine_ls_extinction_expression Fc^*^=kFc[1+0.001xFc^2^\l^3^/sin(2\q)]^-1/4^
_refine_ls_extinction_method SHELXL
_refine_ls_goodness_of_fit_ref 1.058
_refine_ls_hydrogen_treatment mixed
_refine_ls_matrix_type full
_refine_ls_number_parameters 46
_refine_ls_number_reflns 916
_refine_ls_number_restraints 0
_refine_ls_restrained_S_all 1.058
_refine_ls_R_factor_all 0.0224
_refine_ls_R_factor_gt 0.0201
_refine_ls_shift/su_max 0.000
_refine_ls_shift/su_mean 0.000
_refine_ls_structure_factor_coef Fsqd
_refine_ls_weighting_details 'calc w=1/[\s^2^(Fo^2^)+(0.0323P)^2^+0.2394P] where P=(Fo^2^+2Fc^2^)/3'
_refine_ls_weighting_scheme calc
_refine_ls_wR_factor_gt 0.0585
_refine_ls_wR_factor_ref 0.0596
_reflns_number_gt 822
_reflns_number_total 916
_reflns_threshold_expression >2sigma(I)
_cod_data_source_file C0JM00602E.TXT
_cod_data_source_block k59e
_cod_depositor_comments
;
The following automatic conversions were performed:
'_symmetry_cell_setting' value 'Orthorhombic' changed to 'orthorhombic'
according to '/home/saulius/struct/CIF-dictionaries/cif_core.dic'
dictionary named 'cif_core.dic' version 2.4.1 from 2010-06-29.

Automatic conversion script
Id: cif_fix_enum 1555 2011-01-17 13:19:09Z saulius 
;
_cod_original_sg_symbol_H-M Pbca
_cod_database_code 7205543

loop_
_symmetry_equiv_pos_as_xyz
'x, y, z'
'-x+1/2, -y, z+1/2'
'-x, y+1/2, -z+1/2'
'x+1/2, -y+1/2, -z'
'-x, -y, -z'
'x-1/2, y, -z-1/2'
'x, -y-1/2, z-1/2'
'-x-1/2, y-1/2, z'

loop_
_atom_site_label
_atom_site_type_symbol
_atom_site_fract_x
_atom_site_fract_y
_atom_site_fract_z
_atom_site_U_iso_or_equiv
_atom_site_adp_type
_atom_site_occupancy
_atom_site_symmetry_multiplicity
_atom_site_calc_flag
_atom_site_refinement_flags
_atom_site_disorder_assembly
_atom_site_disorder_group
Se Se 0.110755(18) 0.25974(3) 0.39519(2) 0.01385(11) Uani 0.50 1 d P . .
S S 0.110755(18) 0.25974(3) 0.39519(2) 0.01385(11) Uani 0.50 1 d P . .
C1 C 0.06547(11) 0.03562(19) 0.51023(11) 0.0123(2) Uani 1 1 d . . .
C2 C -0.05689(14) 0.2324(2) 0.32544(14) 0.0142(3) Uani 1 1 d . . .
H2 H -0.0812(18) 0.320(3) 0.253(2) 0.017(4) Uiso 1 1 d . . .
C3 C -0.13485(13) 0.0752(2) 0.38536(12) 0.0136(3) Uani 1 1 d . . .
H3 H -0.2250(19) 0.055(3) 0.3582(17) 0.021(4) Uiso 1 1 d . . .

loop_
_atom_site_aniso_label
_atom_site_aniso_U_11
_atom_site_aniso_U_22
_atom_site_aniso_U_33
_atom_site_aniso_U_23
_atom_site_aniso_U_13
_atom_site_aniso_U_12
Se 0.01223(15) 0.01505(15) 0.01427(16) 0.00070(6) -0.00006(6) 0.00007(5)
S 0.01223(15) 0.01505(15) 0.01427(16) 0.00070(6) -0.00006(6) 0.00007(5)
C1 0.0122(5) 0.0111(5) 0.0135(5) -0.0004(4) 0.0021(4) 0.0002(4)
C2 0.0144(6) 0.0145(6) 0.0138(5) 0.0003(4) -0.0005(5) 0.0019(4)
C3 0.0117(5) 0.0141(6) 0.0149(5) -0.0015(4) 0.0000(4) 0.0011(4)

loop_
_atom_type_symbol
_atom_type_description
_atom_type_scat_dispersion_real
_atom_type_scat_dispersion_imag
_atom_type_scat_source
C C 0.0033 0.0016 'International Tables Vol C Tables 4.2.6.8 and 6.1.1.4'
H H 0.0000 0.0000 'International Tables Vol C Tables 4.2.6.8 and 6.1.1.4'
S S 0.1246 0.1234 'International Tables Vol C Tables 4.2.6.8 and 6.1.1.4'
Se Se -0.0929 2.2259 'International Tables Vol C Tables 4.2.6.8 and 6.1.1.4'

loop_
_geom_angle_atom_site_label_1
_geom_angle_atom_site_label_2
_geom_angle_atom_site_label_3
_geom_angle
_geom_angle_site_symmetry_1
_geom_angle_site_symmetry_3
_geom_angle_publ_flag
C2 Se C1 87.50(6) . . ?
C1 C1 C3 115.08(13) 5_556 5_556 ?
C1 C1 Se 111.10(12) 5_556 . ?
C3 C1 Se 133.81(9) 5_556 . ?
C3 C2 Se 114.28(10) . . ?
C3 C2 H2 126.1(11) . . ?
Se C2 H2 119.6(11) . . ?
C2 C3 C1 112.02(12) . 5_556 ?
C2 C3 H3 119.8(12) . . ?
C1 C3 H3 128.1(12) 5_556 . ?

loop_
_geom_bond_atom_site_label_1
_geom_bond_atom_site_label_2
_geom_bond_distance
_geom_bond_site_symmetry_2
_geom_bond_publ_flag
Se C2 1.8197(14) . ?
Se C1 1.8311(12) . ?
C1 C1 1.387(2) 5_556 ?
C1 C3 1.4267(17) 5_556 ?
C2 C3 1.3608(18) . ?
C2 H2 0.933(19) . ?
C3 C1 1.4267(17) 5_556 ?
C3 H3 0.946(19) . ?

loop_
_geom_torsion_atom_site_label_1
_geom_torsion_atom_site_label_2
_geom_torsion_atom_site_label_3
_geom_torsion_atom_site_label_4
_geom_torsion
_geom_torsion_site_symmetry_1
_geom_torsion_site_symmetry_2
_geom_torsion_site_symmetry_3
_geom_torsion_site_symmetry_4
_geom_torsion_publ_flag
C2 Se C1 C1 -0.93(12) . . . 5_556 ?
C2 Se C1 C3 -179.96(13) . . . 5_556 ?
C1 Se C2 C3 0.94(11) . . . . ?
Se C2 C3 C1 -0.70(15) . . . 5_556 ?
